data_4332053
loop_
_publ_author_name
'Barrett, Anthony G. M.'
'Gray, Andrew A.'
'Hill, Michael S.'
'Hitchcock, Peter B.'
'Procopiou, Panayiotis A.'
'White, Andrew J. P.'

_publ_section_title
;
 Imino Sulfinamidines:&#x00A0; Synthesis and Coordination Chemistry of a
 Novel Class of Chiral Bidentate Ligands
;
_journal_issue 8
_journal_name_full 'Inorganic Chemistry'
_journal_page_first 3352
_journal_page_last 3358
_journal_paper_doi 10.1021/ic052104m
_journal_volume 45
_journal_year 2006
_chemical_absolute_configuration unk
_chemical_compound_source 'synthesis as described'
_chemical_formula_moiety 'C27 H41 N3 S Zn'
_chemical_formula_sum 'C27 H41 N3 S Zn'
_chemical_formula_weight 505.06
_chemical_name_systematic
;
 ?
;
_space_group_IT_number 33
_symmetry_cell_setting orthorhombic
_symmetry_Int_Tables_number 33
_symmetry_space_group_name_Hall 'P 2c -2n'
_symmetry_space_group_name_H-M 'P n a 21'
_atom_sites_solution_hydrogens geom
_atom_sites_solution_primary direct
_atom_sites_solution_secondary difmap
_audit_conform_dict_location ftp://ftp.iucr.org/pub/cif_core.dic
_audit_conform_dict_name cif_core.dic
_audit_conform_dict_version 2.3
_audit_creation_date 2005-05-12T09:22:57-00:00
_audit_creation_method 'WinGX routine CIF_UPDATE'
_cell_angle_alpha 90
_cell_angle_beta 90
_cell_angle_gamma 90
_cell_formula_units_Z 4
_cell_length_a 17.4704(5)
_cell_length_b 9.5119(2)
_cell_length_c 16.4666(5)
_cell_measurement_reflns_used 112617
_cell_measurement_temperature 173(2)
_cell_measurement_theta_max 26.022
_cell_measurement_theta_min 3.395
_cell_measurement_wavelength 0.71073
_cell_volume 2736.37(13)
_computing_cell_refinement 'HKL Scalepack (Otwinowski & Minor 1997)'
_computing_data_collection 'Collect (Nonius BV, 1997-2000)'
_computing_data_reduction 'HKL Denzo and Scalepack (Otwinowski & Minor 1997)'
_computing_molecular_graphics 'Ortep-3 for Windows (Farrugia, 1997)'
_computing_publication_material 'WinGX publication routines (Farrugia, 1999)'
_computing_structure_refinement 'SHELXL-97 (Sheldrick, 1997)'
_computing_structure_solution 'SHELXS-86 (Sheldrick, 1986)'
_diffrn_ambient_temperature 173(2)
_diffrn_detector 'CCD plate'
_diffrn_detector_area_resol_mean 9
_diffrn_measured_fraction_theta_full 0.997
_diffrn_measured_fraction_theta_max 0.997
_diffrn_measurement_device '95mm CCD camera on \k-goniostat'
_diffrn_measurement_device_type KappaCCD
_diffrn_measurement_method 'CCD rotation images, thick slices'
_diffrn_orient_matrix_type 'by Nonius Collect from scalepack cell'
_diffrn_orient_matrix_UB_11 0.144443E-1
_diffrn_orient_matrix_UB_12 -0.150886E-1
_diffrn_orient_matrix_UB_13 0.548842E-1
_diffrn_orient_matrix_UB_21 0.150021E-1
_diffrn_orient_matrix_UB_22 0.584757E-1
_diffrn_orient_matrix_UB_23 0.131113E-1
_diffrn_orient_matrix_UB_31 -0.103048
_diffrn_orient_matrix_UB_32 0.63981E-2
_diffrn_orient_matrix_UB_33 0.96019E-2
_diffrn_radiation_monochromator graphite
_diffrn_radiation_probe x-ray
_diffrn_radiation_type MoK\a
_diffrn_radiation_wavelength 0.71073
_diffrn_reflns_av_R_equivalents 0.0421
_diffrn_reflns_av_unetI/netI 0.0263
_diffrn_reflns_limit_h_max 21
_diffrn_reflns_limit_h_min -21
_diffrn_reflns_limit_k_max 11
_diffrn_reflns_limit_k_min -11
_diffrn_reflns_limit_l_max 20
_diffrn_reflns_limit_l_min -20
_diffrn_reflns_number 35313
_diffrn_reflns_theta_full 26.04
_diffrn_reflns_theta_max 26.04
_diffrn_reflns_theta_min 3.4
_diffrn_source 'Enraf Nonius FR590'
_exptl_absorpt_coefficient_mu 0.992
_exptl_absorpt_correction_T_max 0.867
_exptl_absorpt_correction_T_min 0.7498
_exptl_absorpt_correction_type multi-scan
_exptl_absorpt_process_details
;
        [c.f. r.h. blessing, acta cryst. (1995), a51, 33-38]
;
_exptl_crystal_colour colourless
_exptl_crystal_density_diffrn 1.226
_exptl_crystal_density_method 'not measured'
_exptl_crystal_description plate
_exptl_crystal_F_000 1080
_exptl_crystal_size_max 0.25
_exptl_crystal_size_mid 0.25
_exptl_crystal_size_min 0.05
_refine_diff_density_max 0.346
_refine_diff_density_min -0.362
_refine_diff_density_rms 0.051
_refine_ls_abs_structure_details 'Flack H D (1983), Acta Cryst. A39, 876-881'
_refine_ls_abs_structure_Flack 0.586(17)
_refine_ls_extinction_method none
_refine_ls_goodness_of_fit_ref 1.037
_refine_ls_hydrogen_treatment constr
_refine_ls_matrix_type full
_refine_ls_number_parameters 290
_refine_ls_number_reflns 5379
_refine_ls_number_restraints 1
_refine_ls_restrained_S_all 1.037
_refine_ls_R_factor_all 0.0509
_refine_ls_R_factor_gt 0.0404
_refine_ls_shift/su_max 0.001
_refine_ls_shift/su_mean 0
_refine_ls_structure_factor_coef Fsqd
_refine_ls_weighting_details 'calc w=1/[\s^2^(Fo^2^)+(0.0628P)^2^+1.2931P] where P=(Fo^2^+2Fc^2^)/3'
_refine_ls_weighting_scheme calc
_refine_ls_wR_factor_gt 0.1014
_refine_ls_wR_factor_ref 0.1085
_reflns_number_gt 4605
_reflns_number_total 5379
_reflns_threshold_expression >2sigma(I)
_cod_data_source_file ic052104msup1.cif
_cod_data_source_block Compound_LEtZnEt
_cod_original_sg_symbol_H-M Pna2(1)
_cod_database_code 4332053

loop_
_symmetry_equiv_pos_as_xyz
'x, y, z'
'-x, -y, z+1/2'
'-x+1/2, y+1/2, z+1/2'
'x+1/2, -y+1/2, z'

loop_
_atom_site_label
_atom_site_type_symbol
_atom_site_fract_x
_atom_site_fract_y
_atom_site_fract_z
_atom_site_U_iso_or_equiv
_atom_site_adp_type
_atom_site_occupancy
_atom_site_symmetry_multiplicity
_atom_site_calc_flag
_atom_site_refinement_flags
Zn Zn 0.589335(19) -0.00135(3) 0.14961(4) 0.03638(11) Uani 1 1 d .
S S 0.65869(6) 0.16968(10) 0.28199(6) 0.0457(2) Uani 1 1 d .
N1 N 0.65563(15) 0.1494(3) 0.09970(15) 0.0327(6) Uani 1 1 d .
N2 N 0.71637(17) 0.2457(3) 0.21655(18) 0.0448(7) Uani 1 1 d .
N3 N 0.6320(2) 0.0126(3) 0.25968(19) 0.0449(7) Uani 1 1 d .
C1 C 0.70665(19) 0.2304(3) 0.1362(2) 0.0398(8) Uani 1 1 d .
C2 C 0.7646(2) 0.3141(4) 0.0869(2) 0.0559(11) Uani 1 1 d .
H2A H 0.8078 0.2509 0.0734 0.067 Uiso 1 1 calc R
H2B H 0.7401 0.3418 0.0352 0.067 Uiso 1 1 calc R
C3 C 0.7958(4) 0.4391(6) 0.1242(3) 0.099(2) Uani 1 1 d .
H3A H 0.8321 0.4836 0.0868 0.148 Uiso 1 1 calc R
H3B H 0.8221 0.4137 0.1746 0.148 Uiso 1 1 calc R
H3C H 0.7541 0.505 0.1363 0.148 Uiso 1 1 calc R
C4 C 0.65147(19) 0.1467(3) 0.0122(2) 0.0322(7) Uani 1 1 d .
C5 C 0.6900(2) 0.0426(4) -0.0323(2) 0.0407(8) Uani 1 1 d .
C6 C 0.6767(2) 0.0340(4) -0.1157(2) 0.0481(9) Uani 1 1 d .
H6 H 0.7026 -0.036 -0.1464 0.058 Uiso 1 1 calc R
C7 C 0.6272(2) 0.1238(4) -0.1548(2) 0.0491(9) Uani 1 1 d .
H7 H 0.6182 0.1146 -0.2115 0.059 Uiso 1 1 calc R
C8 C 0.5910(2) 0.2271(4) -0.1110(2) 0.0458(9) Uani 1 1 d .
H8 H 0.5578 0.2907 -0.1381 0.055 Uiso 1 1 calc R
C9 C 0.6020(2) 0.2405(4) -0.02714(19) 0.0379(8) Uani 1 1 d .
C10 C 0.7454(2) -0.0610(4) 0.0078(3) 0.0516(9) Uani 1 1 d .
H10 H 0.7493 -0.0364 0.0666 0.062 Uiso 1 1 calc R
C11 C 0.8253(3) -0.0494(6) -0.0296(4) 0.0731(13) Uani 1 1 d .
H11A H 0.8598 -0.1157 -0.0025 0.11 Uiso 1 1 calc R
H11B H 0.8446 0.0466 -0.0225 0.11 Uiso 1 1 calc R
H11C H 0.8226 -0.0716 -0.0876 0.11 Uiso 1 1 calc R
C12 C 0.7155(3) -0.2107(5) 0.0013(4) 0.0782(14) Uani 1 1 d .
H12A H 0.7514 -0.275 0.0279 0.117 Uiso 1 1 calc R
H12B H 0.7103 -0.2365 -0.056 0.117 Uiso 1 1 calc R
H12C H 0.6654 -0.217 0.0279 0.117 Uiso 1 1 calc R
C13 C 0.5591(2) 0.3531(4) 0.0199(2) 0.0414(8) Uani 1 1 d .
H13 H 0.5894 0.375 0.0698 0.05 Uiso 1 1 calc R
C14 C 0.4810(2) 0.2955(4) 0.0474(2) 0.0523(10) Uani 1 1 d .
H14A H 0.4535 0.368 0.078 0.078 Uiso 1 1 calc R
H14B H 0.4888 0.2129 0.082 0.078 Uiso 1 1 calc R
H14C H 0.4509 0.2686 -0.0004 0.078 Uiso 1 1 calc R
C15 C 0.5482(3) 0.4907(4) -0.0272(3) 0.0664(13) Uani 1 1 d .
H15A H 0.521 0.5587 0.0069 0.1 Uiso 1 1 calc R
H15B H 0.5184 0.4724 -0.0765 0.1 Uiso 1 1 calc R
H15C H 0.5984 0.529 -0.0421 0.1 Uiso 1 1 calc R
C16 C 0.5699(2) 0.2642(4) 0.26739(19) 0.0472(9) Uani 1 1 d .
C17 C 0.5004(2) 0.1988(4) 0.2866(3) 0.0549(10) Uani 1 1 d .
H17 H 0.4995 0.1034 0.3036 0.066 Uiso 1 1 calc R
C18 C 0.4336(3) 0.2739(5) 0.2806(3) 0.0646(11) Uani 1 1 d .
H18 H 0.3866 0.2305 0.2948 0.078 Uiso 1 1 calc R
C19 C 0.4338(3) 0.4104(6) 0.2543(3) 0.0704(13) Uani 1 1 d .
H19 H 0.3869 0.4602 0.249 0.084 Uiso 1 1 calc R
C20 C 0.5020(3) 0.4755(5) 0.2357(3) 0.0644(13) Uani 1 1 d .
H20 H 0.502 0.5705 0.2179 0.077 Uiso 1 1 calc R
C21 C 0.5714(3) 0.4027(4) 0.2429(2) 0.0542(10) Uani 1 1 d .
H21 H 0.6186 0.448 0.2312 0.065 Uiso 1 1 calc R
C22 C 0.6716(3) -0.1082(5) 0.2991(3) 0.0599(12) Uani 1 1 d .
C23 C 0.7273(5) -0.1756(9) 0.2355(4) 0.147(4) Uani 1 1 d .
H23A H 0.7685 -0.1091 0.2229 0.221 Uiso 1 1 calc R
H23B H 0.699 -0.1978 0.1857 0.221 Uiso 1 1 calc R
H23C H 0.7493 -0.262 0.258 0.221 Uiso 1 1 calc R
C24 C 0.6120(4) -0.2123(6) 0.3173(5) 0.126(3) Uani 1 1 d .
H24A H 0.5822 -0.2313 0.2681 0.189 Uiso 1 1 calc R
H24B H 0.5781 -0.1755 0.3597 0.189 Uiso 1 1 calc R
H24C H 0.6359 -0.2995 0.3362 0.189 Uiso 1 1 calc R
C25 C 0.7202(4) -0.0727(6) 0.3697(3) 0.0931(19) Uani 1 1 d .
H25A H 0.7601 -0.0065 0.3529 0.14 Uiso 1 1 calc R
H25B H 0.744 -0.1585 0.3909 0.14 Uiso 1 1 calc R
H25C H 0.6886 -0.0296 0.4121 0.14 Uiso 1 1 calc R
C26 C 0.5115(2) -0.1250(5) 0.0990(2) 0.0558(10) Uani 1 1 d .
H26A H 0.5285 -0.2233 0.1072 0.067 Uiso 1 1 calc R
H26B H 0.4634 -0.1132 0.13 0.067 Uiso 1 1 calc R
C27 C 0.4927(3) -0.1081(5) 0.0113(3) 0.0649(11) Uani 1 1 d .
H27A H 0.4533 -0.1766 -0.0041 0.097 Uiso 1 1 calc R
H27B H 0.5388 -0.1239 -0.0214 0.097 Uiso 1 1 calc R
H27C H 0.4735 -0.0128 0.0016 0.097 Uiso 1 1 calc R

loop_
_atom_site_aniso_label
_atom_site_aniso_U_11
_atom_site_aniso_U_22
_atom_site_aniso_U_33
_atom_site_aniso_U_23
_atom_site_aniso_U_13
_atom_site_aniso_U_12
Zn 0.03823(19) 0.03448(17) 0.03643(18) 0.00324(15) -0.0038(2) -0.00721(15)
S 0.0535(5) 0.0530(5) 0.0307(4) 0.0036(4) -0.0066(4) -0.0165(5)
N1 0.0319(14) 0.0353(13) 0.0308(13) 0.0000(11) 0.0024(11) -0.0053(12)
N2 0.0435(17) 0.0540(18) 0.0368(16) -0.0017(13) -0.0056(13) -0.0161(14)
N3 0.0518(19) 0.0470(17) 0.0360(15) 0.0064(11) -0.0125(14) -0.0095(14)
C1 0.0391(17) 0.0359(16) 0.044(2) -0.0022(14) 0.0057(15) -0.0061(13)
C2 0.053(2) 0.067(2) 0.048(2) -0.0112(18) 0.0124(18) -0.028(2)
C3 0.144(6) 0.068(3) 0.084(4) 0.002(3) 0.033(4) -0.054(4)
C4 0.0333(17) 0.0336(16) 0.0298(16) -0.0008(14) 0.0024(14) -0.0080(14)
C5 0.0367(19) 0.0420(18) 0.0434(19) -0.0077(15) 0.0050(15) -0.0076(15)
C6 0.049(2) 0.052(2) 0.043(2) -0.0159(17) 0.0117(17) -0.0160(18)
C7 0.054(2) 0.063(2) 0.0302(17) -0.0060(17) 0.0020(16) -0.0194(19)
C8 0.045(2) 0.054(2) 0.0385(18) 0.0022(17) -0.0010(15) -0.0121(17)
C9 0.0398(19) 0.0415(18) 0.0323(17) -0.0011(14) 0.0027(14) -0.0101(14)
C10 0.048(2) 0.045(2) 0.061(2) -0.0068(19) 0.0063(19) 0.0086(17)
C11 0.050(3) 0.070(3) 0.099(4) -0.018(3) 0.003(3) 0.007(2)
C12 0.068(3) 0.049(2) 0.117(4) 0.007(3) 0.006(3) 0.002(2)
C13 0.0432(19) 0.0421(18) 0.0390(18) 0.0020(15) -0.0026(16) 0.0037(16)
C14 0.050(2) 0.057(2) 0.050(2) -0.0034(18) 0.0051(18) 0.0008(19)
C15 0.079(4) 0.049(2) 0.071(3) 0.0074(19) 0.006(3) 0.004(2)
C16 0.063(2) 0.052(2) 0.0265(18) -0.0073(15) 0.0091(16) -0.0102(18)
C17 0.062(2) 0.061(2) 0.0416(19) -0.005(2) 0.009(2) -0.014(2)
C18 0.061(3) 0.070(3) 0.063(2) -0.011(2) 0.025(2) -0.008(2)
C19 0.067(3) 0.084(4) 0.061(3) -0.018(2) 0.015(2) 0.012(3)
C20 0.093(4) 0.049(2) 0.051(2) -0.0140(18) 0.016(2) 0.002(2)
C21 0.070(3) 0.050(2) 0.043(2) -0.0121(17) 0.0077(19) -0.008(2)
C22 0.066(3) 0.058(2) 0.055(3) 0.023(2) -0.012(2) 0.004(2)
C23 0.193(8) 0.183(8) 0.066(4) 0.000(4) -0.007(4) 0.124(7)
C24 0.125(5) 0.083(4) 0.171(7) 0.068(5) -0.071(5) -0.034(4)
C25 0.120(5) 0.084(4) 0.075(3) 0.004(3) -0.041(3) 0.022(4)
C26 0.061(3) 0.055(2) 0.051(2) 0.0004(18) -0.0066(19) -0.022(2)
C27 0.074(3) 0.057(2) 0.064(2) -0.001(2) -0.015(2) -0.018(2)

loop_
_atom_type_symbol
_atom_type_description
_atom_type_scat_dispersion_real
_atom_type_scat_dispersion_imag
_atom_type_scat_source
C C 0.0033 0.0016 'International Tables Vol C Tables 4.2.6.8 and 6.1.1.4'
H H 0 0 'International Tables Vol C Tables 4.2.6.8 and 6.1.1.4'
N N 0.0061 0.0033 'International Tables Vol C Tables 4.2.6.8 and 6.1.1.4'
S S 0.1246 0.1234 'International Tables Vol C Tables 4.2.6.8 and 6.1.1.4'
Zn Zn 0.2839 1.4301 'International Tables Vol C Tables 4.2.6.8 and 6.1.1.4'

loop_
_geom_angle_atom_site_label_1
_geom_angle_atom_site_label_2
_geom_angle_atom_site_label_3
_geom_angle
N3 Zn C26 133.50(15)
N3 Zn N1 96.32(12)
C26 Zn N1 130.12(14)
N3 S N2 115.90(17)
N3 S C16 100.55(17)
N2 S C16 102.71(17)
C1 N1 C4 119.8(3)
C1 N1 Zn 128.0(2)
C4 N1 Zn 111.44(19)
C1 N2 S 121.4(2)
C22 N3 S 118.9(3)
C22 N3 Zn 121.8(3)
S N3 Zn 112.55(16)
N1 C1 N2 126.6(3)
N1 C1 C2 120.7(3)
N2 C1 C2 112.6(3)
C3 C2 C1 117.1(3)
C3 C2 H2A 108
C1 C2 H2A 108
C3 C2 H2B 108
C1 C2 H2B 108
H2A C2 H2B 107.3
C2 C3 H3A 109.5
C2 C3 H3B 109.5
H3A C3 H3B 109.5
C2 C3 H3C 109.5
H3A C3 H3C 109.5
H3B C3 H3C 109.5
C9 C4 C5 120.2(3)
C9 C4 N1 118.8(3)
C5 C4 N1 120.6(3)
C6 C5 C4 118.4(4)
C6 C5 C10 119.4(3)
C4 C5 C10 122.1(3)
C7 C6 C5 121.9(4)
C7 C6 H6 119
C5 C6 H6 119
C8 C7 C6 119.2(3)
C8 C7 H7 120.4
C6 C7 H7 120.4
C7 C8 C9 121.3(4)
C7 C8 H8 119.3
C9 C8 H8 119.3
C8 C9 C4 118.9(3)
C8 C9 C13 119.9(3)
C4 C9 C13 121.2(3)
C12 C10 C11 110.7(4)
C12 C10 C5 110.8(4)
C11 C10 C5 111.0(4)
C12 C10 H10 108.1
C11 C10 H10 108.1
C5 C10 H10 108.1
C10 C11 H11A 109.5
C10 C11 H11B 109.5
H11A C11 H11B 109.5
C10 C11 H11C 109.5
H11A C11 H11C 109.5
H11B C11 H11C 109.5
C10 C12 H12A 109.5
C10 C12 H12B 109.5
H12A C12 H12B 109.5
C10 C12 H12C 109.5
H12A C12 H12C 109.5
H12B C12 H12C 109.5
C9 C13 C15 113.9(3)
C9 C13 C14 109.6(3)
C15 C13 C14 110.1(3)
C9 C13 H13 107.7
C15 C13 H13 107.7
C14 C13 H13 107.7
C13 C14 H14A 109.5
C13 C14 H14B 109.5
H14A C14 H14B 109.5
C13 C14 H14C 109.5
H14A C14 H14C 109.5
H14B C14 H14C 109.5
C13 C15 H15A 109.5
C13 C15 H15B 109.5
H15A C15 H15B 109.5
C13 C15 H15C 109.5
H15A C15 H15C 109.5
H15B C15 H15C 109.5
C21 C16 C17 120.4(4)
C21 C16 S 119.9(3)
C17 C16 S 119.5(3)
C18 C17 C16 119.3(4)
C18 C17 H17 120.3
C16 C17 H17 120.3
C19 C18 C17 121.0(4)
C19 C18 H18 119.5
C17 C18 H18 119.5
C18 C19 C20 119.9(5)
C18 C19 H19 120.1
C20 C19 H19 120.1
C19 C20 C21 120.5(4)
C19 C20 H20 119.8
C21 C20 H20 119.8
C16 C21 C20 118.8(4)
C16 C21 H21 120.6
C20 C21 H21 120.6
C24 C22 C25 113.7(5)
C24 C22 N3 106.3(4)
C25 C22 N3 115.6(4)
C24 C22 C23 107.5(6)
C25 C22 C23 105.2(5)
N3 C22 C23 108.2(4)
C22 C23 H23A 109.5
C22 C23 H23B 109.5
H23A C23 H23B 109.5
C22 C23 H23C 109.5
H23A C23 H23C 109.5
H23B C23 H23C 109.5
C22 C24 H24A 109.5
C22 C24 H24B 109.5
H24A C24 H24B 109.5
C22 C24 H24C 109.5
H24A C24 H24C 109.5
H24B C24 H24C 109.5
C22 C25 H25A 109.5
C22 C25 H25B 109.5
H25A C25 H25B 109.5
C22 C25 H25C 109.5
H25A C25 H25C 109.5
H25B C25 H25C 109.5
C27 C26 Zn 119.7(3)
C27 C26 H26A 107.4
Zn C26 H26A 107.4
C27 C26 H26B 107.4
Zn C26 H26B 107.4
H26A C26 H26B 106.9
C26 C27 H27A 109.5
C26 C27 H27B 109.5
H27A C27 H27B 109.5
C26 C27 H27C 109.5
H27A C27 H27C 109.5
H27B C27 H27C 109.5

loop_
_geom_bond_atom_site_label_1
_geom_bond_atom_site_label_2
_geom_bond_distance
Zn N3 1.964(3)
Zn C26 1.981(4)
Zn N1 2.018(3)
S N3 1.608(3)
S N2 1.643(3)
S C16 1.808(4)
N1 C1 1.323(4)
N1 C4 1.443(4)
N2 C1 1.342(4)
N3 C22 1.490(5)
C1 C2 1.522(5)
C2 C3 1.444(6)
C2 H2A 0.99
C2 H2B 0.99
C3 H3A 0.98
C3 H3B 0.98
C3 H3C 0.98
C4 C9 1.401(5)
C4 C5 1.404(5)
C5 C6 1.395(5)
C5 C10 1.531(6)
C6 C7 1.377(6)
C6 H6 0.95
C7 C8 1.373(6)
C7 H7 0.95
C8 C9 1.400(5)
C8 H8 0.95
C9 C13 1.520(5)
C10 C12 1.520(6)
C10 C11 1.528(6)
C10 H10 1
C11 H11A 0.98
C11 H11B 0.98
C11 H11C 0.98
C12 H12A 0.98
C12 H12B 0.98
C12 H12C 0.98
C13 C15 1.533(5)
C13 C14 1.538(5)
C13 H13 1
C14 H14A 0.98
C14 H14B 0.98
C14 H14C 0.98
C15 H15A 0.98
C15 H15B 0.98
C15 H15C 0.98
C16 C21 1.378(6)
C16 C17 1.401(5)
C17 C18 1.371(6)
C17 H17 0.95
C18 C19 1.368(7)
C18 H18 0.95
C19 C20 1.377(7)
C19 H19 0.95
C20 C21 1.401(7)
C20 H20 0.95
C21 H21 0.95
C22 C24 1.467(7)
C22 C25 1.478(7)
C22 C23 1.567(8)
C23 H23A 0.98
C23 H23B 0.98
C23 H23C 0.98
C24 H24A 0.98
C24 H24B 0.98
C24 H24C 0.98
C25 H25A 0.98
C25 H25B 0.98
C25 H25C 0.98
C26 C27 1.491(6)
C26 H26A 0.99
C26 H26B 0.99
C27 H27A 0.98
C27 H27B 0.98
C27 H27C 0.98
